data_4328554
loop_
_publ_author_name
'Sheng-Ping Guo'
'Tae-Soo You'
'Svilen Bobev'

_publ_section_title
;
 Closely Related Rare-Earth Metal Germanides RE2Li2Ge3andRE3Li4Ge4 (RE =
 La-Nd, Sm): Synthesis, Crystal Chemistry, and Magnetic Properties
;
_journal_name_full 'Inorganic Chemistry'
_journal_page_first 3119
_journal_page_last 3129
_journal_paper_doi 10.1021/ic202591j
_journal_volume 51
_journal_year 2012
_chemical_formula_moiety 'Sm2 Li2 Ge3'
_chemical_formula_sum 'Ge3 Li2 Sm2'
_chemical_formula_weight 532.35
_chemical_name_systematic
; 
 ? 
;
_space_group_IT_number 63
_symmetry_cell_setting orthorhombic
_symmetry_space_group_name_Hall '-C 2c 2'
_symmetry_space_group_name_H-M 'C m c m'
_atom_sites_solution_primary direct
_atom_sites_solution_secondary difmap
_audit_creation_method SHELXL-97
_cell_angle_alpha 90.00
_cell_angle_beta 90.00
_cell_angle_gamma 90.00
_cell_formula_units_Z 4
_cell_length_a 4.3720(5)
_cell_length_b 18.494(2)
_cell_length_c 6.8403(7)
_cell_measurement_reflns_used 3071
_cell_measurement_temperature 200(2)
_cell_measurement_theta_max 28.28
_cell_measurement_theta_min 3.71
_cell_volume 553.08(10)
_computing_cell_refinement 'Bruker SMART'
_computing_data_collection 'Bruker SMART'
_computing_data_reduction 'Bruker SAINT'
_computing_molecular_graphics 'Bruker SHELXTL'
_computing_publication_material 'Bruker SHELXTL'
_computing_structure_refinement 'SHELXL-97 (Sheldrick, 1997)'
_computing_structure_solution 'SHELXS-97 (Sheldrick, 1990)'
_diffrn_ambient_temperature 200(2)
_diffrn_measured_fraction_theta_full 0.998
_diffrn_measured_fraction_theta_max 0.998
_diffrn_measurement_device_type 'CCD area detector'
_diffrn_measurement_method 'phi and omega scans'
_diffrn_radiation_monochromator graphite
_diffrn_radiation_source 'fine-focus sealed tube'
_diffrn_radiation_type MoK\a
_diffrn_radiation_wavelength 0.71073
_diffrn_reflns_av_R_equivalents 0.0532
_diffrn_reflns_av_sigmaI/netI 0.0303
_diffrn_reflns_limit_h_max 5
_diffrn_reflns_limit_h_min -5
_diffrn_reflns_limit_k_max 24
_diffrn_reflns_limit_k_min -24
_diffrn_reflns_limit_l_max 9
_diffrn_reflns_limit_l_min -9
_diffrn_reflns_number 3701
_diffrn_reflns_theta_full 28.28
_diffrn_reflns_theta_max 28.28
_diffrn_reflns_theta_min 3.71
_exptl_absorpt_coefficient_mu 36.844
_exptl_absorpt_correction_T_max 0.4594
_exptl_absorpt_correction_T_min 0.2159
_exptl_absorpt_correction_type multi-scan
_exptl_absorpt_process_details
; 
SADABS (Sheldrick, 2003) 
;
_exptl_crystal_colour silver
_exptl_crystal_density_diffrn 6.393
_exptl_crystal_description irregular
_exptl_crystal_F_000 904
_exptl_crystal_size_max 0.060
_exptl_crystal_size_mid 0.055
_exptl_crystal_size_min 0.025
_refine_diff_density_max 1.462
_refine_diff_density_min -1.204
_refine_diff_density_rms 0.277
_refine_ls_extinction_method none
_refine_ls_goodness_of_fit_ref 1.071
_refine_ls_matrix_type full
_refine_ls_number_parameters 22
_refine_ls_number_reflns 417
_refine_ls_number_restraints 0
_refine_ls_restrained_S_all 1.071
_refine_ls_R_factor_all 0.0238
_refine_ls_R_factor_gt 0.0191
_refine_ls_shift/su_max 0.001
_refine_ls_shift/su_mean 0.000
_refine_ls_structure_factor_coef Fsqd
_refine_ls_weighting_details 'calc w=1/[\s^2^(Fo^2^)+(0.0205P)^2^+0.0000P] where P=(Fo^2^+2Fc^2^)/3'
_refine_ls_weighting_scheme calc
_refine_ls_wR_factor_gt 0.0453
_refine_ls_wR_factor_ref 0.0484
_reflns_number_gt 365
_reflns_number_total 417
_reflns_threshold_expression >2sigma(I)
_cod_data_source_file ic202591j_Sm2Li2Ge3.cif
_cod_data_source_block I
_cod_original_cell_volume 553.09(10)
_cod_database_code 4328554

loop_
_symmetry_equiv_pos_as_xyz
'x, y, z'
'-x, -y, z+1/2'
'-x, y, -z+1/2'
'x, -y, -z'
'x+1/2, y+1/2, z'
'-x+1/2, -y+1/2, z+1/2'
'-x+1/2, y+1/2, -z+1/2'
'x+1/2, -y+1/2, -z'
'-x, -y, -z'
'x, y, -z-1/2'
'x, -y, z-1/2'
'-x, y, z'
'-x+1/2, -y+1/2, -z'
'x+1/2, y+1/2, -z-1/2'
'x+1/2, -y+1/2, z-1/2'
'-x+1/2, y+1/2, z'

loop_
_atom_site_label
_atom_site_type_symbol
_atom_site_fract_x
_atom_site_fract_y
_atom_site_fract_z
_atom_site_U_iso_or_equiv
_atom_site_adp_type
_atom_site_occupancy
_atom_site_symmetry_multiplicity
_atom_site_calc_flag
_atom_site_refinement_flags
Sm1 Sm 0.0000 0.44795(3) 0.2500 0.00701(15) Uani 1 4 d S
Sm2 Sm 0.0000 0.65767(3) 0.2500 0.00832(15) Uani 1 4 d S
Ge1 Ge 0.0000 0.06202(4) 0.06686(10) 0.00784(18) Uani 1 2 d S
Ge2 Ge 0.0000 0.27980(6) 0.2500 0.0091(2) Uani 1 4 d S
Li Li 0.0000 0.1912(6) 0.5641(16) 0.009(2) Uiso 1 2 d S

loop_
_atom_site_aniso_label
_atom_site_aniso_U_11
_atom_site_aniso_U_22
_atom_site_aniso_U_33
_atom_site_aniso_U_23
_atom_site_aniso_U_13
_atom_site_aniso_U_12
Sm1 0.0059(3) 0.0081(3) 0.0070(3) 0.000 0.000 0.000
Sm2 0.0058(2) 0.0081(3) 0.0111(3) 0.000 0.000 0.000
Ge1 0.0075(4) 0.0082(4) 0.0078(3) -0.0006(3) 0.000 0.000
Ge2 0.0059(5) 0.0091(5) 0.0122(5) 0.000 0.000 0.000

loop_
_atom_type_symbol
_atom_type_description
_atom_type_scat_dispersion_real
_atom_type_scat_dispersion_imag
_atom_type_scat_source
Li Li -0.0003 0.0001 'International Tables Vol C Tables 4.2.6.8 and 6.1.1.4'
Ge Ge 0.1547 1.8001 'International Tables Vol C Tables 4.2.6.8 and 6.1.1.4'
Sm Sm -0.1638 3.4418 'International Tables Vol C Tables 4.2.6.8 and 6.1.1.4'

loop_
_geom_angle_atom_site_label_1
_geom_angle_atom_site_label_2
_geom_angle_atom_site_label_3
_geom_angle
_geom_angle_site_symmetry_1
_geom_angle_site_symmetry_3
Ge1 Sm1 Ge1 90.28(2) 13_455 13
Ge1 Sm1 Ge1 173.14(3) 13_455 6
Ge1 Sm1 Ge1 89.31(2) 13 6
Ge1 Sm1 Ge1 89.31(2) 13_455 6_455
Ge1 Sm1 Ge1 173.14(3) 13 6_455
Ge1 Sm1 Ge1 90.28(2) 6 6_455
Ge1 Sm1 Ge2 86.572(16) 13_455 .
Ge1 Sm1 Ge2 86.572(16) 13 .
Ge1 Sm1 Ge2 86.572(16) 6 .
Ge1 Sm1 Ge2 86.572(16) 6_455 .
Ge1 Sm1 Ge1 104.005(12) 13_455 5
Ge1 Sm1 Ge1 45.49(2) 13 5
Ge1 Sm1 Ge1 80.490(14) 6 5
Ge1 Sm1 Ge1 141.066(19) 6_455 5
Ge2 Sm1 Ge1 129.940(13) . 5
Ge1 Sm1 Ge1 45.49(2) 13_455 5_455
Ge1 Sm1 Ge1 104.005(12) 13 5_455
Ge1 Sm1 Ge1 141.066(19) 6 5_455
Ge1 Sm1 Ge1 80.490(14) 6_455 5_455
Ge2 Sm1 Ge1 129.940(13) . 5_455
Ge1 Sm1 Ge1 83.40(2) 5 5_455
Ge1 Sm1 Ge1 141.066(19) 13_455 14_556
Ge1 Sm1 Ge1 80.490(14) 13 14_556
Ge1 Sm1 Ge1 45.49(2) 6 14_556
Ge1 Sm1 Ge1 104.004(12) 6_455 14_556
Ge2 Sm1 Ge1 129.940(13) . 14_556
Ge1 Sm1 Ge1 44.82(2) 5 14_556
Ge1 Sm1 Ge1 100.12(3) 5_455 14_556
Ge1 Sm1 Ge1 80.490(14) 13_455 14_456
Ge1 Sm1 Ge1 141.066(19) 13 14_456
Ge1 Sm1 Ge1 104.004(12) 6 14_456
Ge1 Sm1 Ge1 45.49(2) 6_455 14_456
Ge2 Sm1 Ge1 129.940(13) . 14_456
Ge1 Sm1 Ge1 100.12(3) 5 14_456
Ge1 Sm1 Ge1 44.82(2) 5_455 14_456
Ge1 Sm1 Ge1 83.40(2) 14_556 14_456
Ge1 Sm1 Li 43.97(17) 13_455 6_454
Ge1 Sm1 Li 98.00(14) 13 6_454
Ge1 Sm1 Li 129.37(17) 6 6_454
Ge1 Sm1 Li 77.03(14) 6_455 6_454
Ge2 Sm1 Li 44.49(15) . 6_454
Ge1 Sm1 Li 136.61(17) 5 6_454
Ge1 Sm1 Li 85.45(15) 5_455 6_454
Ge1 Sm1 Li 174.42(14) 14_556 6_454
Ge1 Sm1 Li 100.91(11) 14_456 6_454
Ge1 Sm1 Li 98.00(14) 13_455 6_554
Ge1 Sm1 Li 43.97(17) 13 6_554
Ge1 Sm1 Li 77.03(14) 6 6_554
Ge1 Sm1 Li 129.37(17) 6_455 6_554
Ge2 Sm1 Li 44.49(15) . 6_554
Ge1 Sm1 Li 85.45(15) 5 6_554
Ge1 Sm1 Li 136.61(17) 5_455 6_554
Ge1 Sm1 Li 100.91(11) 14_556 6_554
Ge1 Sm1 Li 174.42(14) 14_456 6_554
Li Sm1 Li 74.6(2) 6_454 6_554
Ge1 Sm1 Li 77.03(14) 13_455 13_456
Ge1 Sm1 Li 129.37(17) 13 13_456
Ge1 Sm1 Li 98.00(14) 6 13_456
Ge1 Sm1 Li 43.97(17) 6_455 13_456
Ge2 Sm1 Li 44.49(15) . 13_456
Ge1 Sm1 Li 174.42(14) 5 13_456
Ge1 Sm1 Li 100.91(11) 5_455 13_456
Ge1 Sm1 Li 136.61(17) 14_556 13_456
Ge1 Sm1 Li 85.45(15) 14_456 13_456
Li Sm1 Li 41.3(3) 6_454 13_456
Li Sm1 Li 89.0(3) 6_554 13_456
Li Sm2 Li 48.9(4) 2_564 9_566
Li Sm2 Ge1 110.76(14) 2_564 5_455
Li Sm2 Ge1 133.75(4) 9_566 5_455
Li Sm2 Ge1 110.76(14) 2_564 5
Li Sm2 Ge1 133.75(4) 9_566 5
Ge1 Sm2 Ge1 90.48(2) 5_455 5
Li Sm2 Ge1 133.75(4) 2_564 14_456
Li Sm2 Ge1 110.76(14) 9_566 14_456
Ge1 Sm2 Ge1 48.03(3) 5_455 14_456
Ge1 Sm2 Ge1 109.86(3) 5 14_456
Li Sm2 Ge1 133.75(4) 2_564 14_556
Li Sm2 Ge1 110.76(14) 9_566 14_556
Ge1 Sm2 Ge1 109.86(3) 5_455 14_556
Ge1 Sm2 Ge1 48.03(3) 5 14_556
Ge1 Sm2 Ge1 90.48(2) 14_456 14_556
Li Sm2 Li 62.3(3) 2_564 14_456
Li Sm2 Li 95.96(15) 9_566 14_456
Ge1 Sm2 Li 48.6(2) 5_455 14_456
Ge1 Sm2 Li 109.32(18) 5 14_456
Ge1 Sm2 Li 84.11(16) 14_456 14_456
Ge1 Sm2 Li 152.9(2) 14_556 14_456
Li Sm2 Li 62.3(3) 2_564 14_556
Li Sm2 Li 95.96(15) 9_566 14_556
Ge1 Sm2 Li 109.32(18) 5_455 14_556
Ge1 Sm2 Li 48.6(2) 5 14_556
Ge1 Sm2 Li 152.9(2) 14_456 14_556
Ge1 Sm2 Li 84.11(16) 14_556 14_556
Li Sm2 Li 88.7(3) 14_456 14_556
Li Sm2 Li 95.96(15) 2_564 5
Li Sm2 Li 62.3(3) 9_566 5
Ge1 Sm2 Li 152.9(2) 5_455 5
Ge1 Sm2 Li 84.11(16) 5 5
Ge1 Sm2 Li 109.32(18) 14_456 5
Ge1 Sm2 Li 48.6(2) 14_556 5
Li Sm2 Li 157.1(4) 14_456 5
Li Sm2 Li 86.8(3) 14_556 5
Li Sm2 Li 95.96(15) 2_564 5_455
Li Sm2 Li 62.3(3) 9_566 5_455
Ge1 Sm2 Li 84.11(16) 5_455 5_455
Ge1 Sm2 Li 152.9(2) 5 5_455
Ge1 Sm2 Li 48.6(2) 14_456 5_455
Ge1 Sm2 Li 109.32(18) 14_556 5_455
Li Sm2 Li 86.8(3) 14_456 5_455
Li Sm2 Li 157.1(4) 14_556 5_455
Li Sm2 Li 88.7(3) 5 5_455
Li Sm2 Ge2 49.15(8) 2_564 5
Li Sm2 Ge2 49.15(8) 9_566 5
Ge1 Sm2 Ge2 155.058(15) 5_455 5
Ge1 Sm2 Ge2 85.359(18) 5 5
Ge1 Sm2 Ge2 155.057(15) 14_456 5
Ge1 Sm2 Ge2 85.359(18) 14_556 5
Li Sm2 Ge2 110.09(19) 14_456 5
Li Sm2 Ge2 51.0(2) 14_556 5
Li Sm2 Ge2 51.0(2) 5 5
Li Sm2 Ge2 110.09(19) 5_455 5
Li Sm2 Ge2 49.15(8) 2_564 5_455
Li Sm2 Ge2 49.15(8) 9_566 5_455
Ge1 Sm2 Ge2 85.359(18) 5_455 5_455
Ge1 Sm2 Ge2 155.058(15) 5 5_455
Ge1 Sm2 Ge2 85.359(18) 14_456 5_455
Ge1 Sm2 Ge2 155.057(15) 14_556 5_455
Li Sm2 Ge2 51.0(2) 14_456 5_455
Li Sm2 Ge2 110.09(19) 14_556 5_455
Li Sm2 Ge2 110.09(19) 5 5_455
Li Sm2 Ge2 51.0(2) 5_455 5_455
Ge2 Sm2 Ge2 88.12(3) 5 5_455
Ge1 Ge1 Ge1 111.74(3) 9 10_556
Ge1 Ge1 Li 137.7(3) 9 10_556
Ge1 Ge1 Li 110.6(2) 10_556 10_556
Ge1 Ge1 Sm2 133.194(15) 9 5_545
Ge1 Ge1 Sm2 65.987(13) 10_556 5_545
Li Ge1 Sm2 66.72(16) 10_556 5_545
Ge1 Ge1 Sm2 133.194(15) 9 5_445
Ge1 Ge1 Sm2 65.987(13) 10_556 5_445
Li Ge1 Sm2 66.72(16) 10_556 5_445
Sm2 Ge1 Sm2 90.48(2) 5_545 5_445
Ge1 Ge1 Sm1 71.59(2) 9 13_455
Ge1 Ge1 Sm1 134.654(11) 10_556 13_455
Li Ge1 Sm1 79.00(17) 10_556 13_455
Sm2 Ge1 Sm1 145.46(3) 5_545 13_455
Sm2 Ge1 Sm1 79.457(11) 5_445 13_455
Ge1 Ge1 Sm1 71.59(2) 9 13
Ge1 Ge1 Sm1 134.654(10) 10_556 13
Li Ge1 Sm1 79.00(17) 10_556 13
Sm2 Ge1 Sm1 79.457(11) 5_545 13
Sm2 Ge1 Sm1 145.46(3) 5_445 13
Sm1 Ge1 Sm1 90.28(2) 13_455 13
Ge1 Ge1 Sm1 62.93(2) 9 5_445
Ge1 Ge1 Sm1 67.590(12) 10_556 5_445
Li Ge1 Sm1 137.30(5) 10_556 5_445
Sm2 Ge1 Sm1 133.32(2) 5_545 5_445
Sm2 Ge1 Sm1 75.012(15) 5_445 5_445
Sm1 Ge1 Sm1 75.995(12) 13_455 5_445
Sm1 Ge1 Sm1 134.51(2) 13 5_445
Ge1 Ge1 Sm1 62.93(2) 9 5_545
Ge1 Ge1 Sm1 67.590(12) 10_556 5_545
Li Ge1 Sm1 137.30(5) 10_556 5_545
Sm2 Ge1 Sm1 75.012(15) 5_545 5_545
Sm2 Ge1 Sm1 133.32(2) 5_445 5_545
Sm1 Ge1 Sm1 134.51(2) 13_455 5_545
Sm1 Ge1 Sm1 75.995(12) 13 5_545
Sm1 Ge1 Sm1 83.40(2) 5_445 5_545
Li Ge2 Li 115.5(4) 6_454 6_554
Li Ge2 Li 156.1(5) 6_454 13_556
Li Ge2 Li 58.9(4) 6_554 13_556
Li Ge2 Li 58.9(4) 6_454 13_456
Li Ge2 Li 156.1(5) 6_554 13_456
Li Ge2 Li 115.5(4) 13_556 13_456
Li Ge2 Li 74.6(3) 6_454 10_556
Li Ge2 Li 74.6(3) 6_554 10_556
Li Ge2 Li 121.12(18) 13_556 10_556
Li Ge2 Li 121.12(18) 13_456 10_556
Li Ge2 Li 121.12(18) 6_454 .
Li Ge2 Li 121.12(18) 6_554 .
Li Ge2 Li 74.6(3) 13_556 .
Li Ge2 Li 74.6(3) 13_456 .
Li Ge2 Li 105.4(5) 10_556 .
Li Ge2 Sm1 78.0(3) 6_454 .
Li Ge2 Sm1 78.0(3) 6_554 .
Li Ge2 Sm1 78.0(3) 13_556 .
Li Ge2 Sm1 78.0(3) 13_456 .
Li Ge2 Sm1 127.3(2) 10_556 .
Li Ge2 Sm1 127.3(2) . .
Li Ge2 Sm2 63.9(2) 6_454 5_445
Li Ge2 Sm2 137.5(3) 6_554 5_445
Li Ge2 Sm2 137.5(3) 13_556 5_445
Li Ge2 Sm2 63.9(2) 13_456 5_445
Li Ge2 Sm2 64.18(16) 10_556 5_445
Li Ge2 Sm2 64.18(16) . 5_445
Sm1 Ge2 Sm2 135.937(15) . 5_445
Li Ge2 Sm2 137.5(3) 6_454 5_545
Li Ge2 Sm2 63.9(2) 6_554 5_545
Li Ge2 Sm2 63.9(2) 13_556 5_545
Li Ge2 Sm2 137.5(3) 13_456 5_545
Li Ge2 Sm2 64.18(16) 10_556 5_545
Li Ge2 Sm2 64.18(16) . 5_545
Sm1 Ge2 Sm2 135.937(15) . 5_545
Sm2 Ge2 Sm2 88.13(3) 5_445 5_545
Li Li Ge1 110.6(2) 10_557 10_556
Li Li Ge2 60.5(2) 10_557 13_556
Ge1 Li Ge2 111.5(3) 10_556 13_556
Li Li Ge2 60.5(2) 10_557 13_456
Ge1 Li Ge2 111.5(3) 10_556 13_456
Ge2 Li Ge2 115.5(4) 13_556 13_456
Li Li Ge2 142.7(2) 10_557 .
Ge1 Li Ge2 106.8(4) 10_556 .
Ge2 Li Ge2 105.4(3) 13_556 .
Ge2 Li Ge2 105.4(3) 13_456 .
Li Li Sm2 65.5(2) 10_557 9_566
Ge1 Li Sm2 176.1(5) 10_556 9_566
Ge2 Li Sm2 66.9(2) 13_556 9_566
Ge2 Li Sm2 66.9(2) 13_456 9_566
Ge2 Li Sm2 77.1(3) . 9_566
Li Li Sm2 133.40(15) 10_557 5_445
Ge1 Li Sm2 64.7(2) 10_556 5_445
Ge2 Li Sm2 166.0(4) 13_556 5_445
Ge2 Li Sm2 77.76(7) 13_456 5_445
Ge2 Li Sm2 64.8(2) . 5_445
Sm2 Li Sm2 117.7(3) 9_566 5_445
Li Li Sm2 133.40(15) 10_557 5_545
Ge1 Li Sm2 64.7(2) 10_556 5_545
Ge2 Li Sm2 77.76(7) 13_556 5_545
Ge2 Li Sm2 166.0(4) 13_456 5_545
Ge2 Li Sm2 64.8(2) . 5_545
Sm2 Li Sm2 117.7(3) 9_566 5_545
Sm2 Li Sm2 88.7(3) 5_445 5_545
Li Li Li 105.9(4) 10_557 13_556
Ge1 Li Li 122.6(4) 10_556 13_556
Ge2 Li Li 54.36(17) 13_556 13_556
Ge2 Li Li 124.8(6) 13_456 13_556
Ge2 Li Li 51.0(3) . 13_556
Sm2 Li Li 59.7(4) 9_566 13_556
Sm2 Li Li 115.0(5) 5_445 13_556
Sm2 Li Li 58.0(2) 5_545 13_556
Li Li Li 105.9(4) 10_557 13_456
Ge1 Li Li 122.6(4) 10_556 13_456
Ge2 Li Li 124.8(6) 13_556 13_456
Ge2 Li Li 54.36(17) 13_456 13_456
Ge2 Li Li 51.0(3) . 13_456
Sm2 Li Li 59.7(4) 9_566 13_456
Sm2 Li Li 58.0(2) 5_445 13_456
Sm2 Li Li 115.0(5) 5_545 13_456
Li Li Li 86.0(6) 13_556 13_456
Li Li Sm1 69.37(17) 10_557 13_456
Ge1 Li Sm1 57.03(19) 10_556 13_456
Ge2 Li Sm1 119.1(4) 13_556 13_456
Ge2 Li Sm1 57.47(15) 13_456 13_456
Ge2 Li Sm1 135.5(2) . 13_456
Sm2 Li Sm1 120.2(3) 9_566 13_456
Sm2 Li Sm1 71.16(14) 5_445 13_456
Sm2 Li Sm1 121.6(3) 5_545 13_456
Li Li Sm1 173.4(4) 13_556 13_456
Li Li Sm1 99.62(17) 13_456 13_456
Li Li Sm1 69.37(17) 10_557 13_556
Ge1 Li Sm1 57.03(19) 10_556 13_556
Ge2 Li Sm1 57.47(15) 13_556 13_556
Ge2 Li Sm1 119.1(4) 13_456 13_556
Ge2 Li Sm1 135.5(2) . 13_556
Sm2 Li Sm1 120.2(3) 9_566 13_556
Sm2 Li Sm1 121.6(3) 5_445 13_556
Sm2 Li Sm1 71.16(14) 5_545 13_556
Li Li Sm1 99.62(17) 13_556 13_556
Li Li Sm1 173.4(4) 13_456 13_556
Sm1 Li Sm1 74.6(2) 13_456 13_556

loop_
_geom_bond_atom_site_label_1
_geom_bond_atom_site_label_2
_geom_bond_distance
_geom_bond_site_symmetry_2
Sm1 Ge1 3.0838(6) 13_455
Sm1 Ge1 3.0838(6) 13
Sm1 Ge1 3.0839(6) 6
Sm1 Ge1 3.0839(6) 6_455
Sm1 Ge2 3.1099(12) .
Sm1 Ge1 3.2861(7) 5
Sm1 Ge1 3.2861(7) 5_455
Sm1 Ge1 3.2861(7) 14_556
Sm1 Ge1 3.2861(7) 14_456
Sm1 Li 3.608(9) 6_454
Sm1 Li 3.608(9) 6_554
Sm1 Li 3.609(9) 13_456
Sm2 Li 3.070(12) 2_564
Sm2 Li 3.070(12) 9_566
Sm2 Ge1 3.0785(6) 5_455
Sm2 Ge1 3.0785(6) 5
Sm2 Ge1 3.0785(6) 14_456
Sm2 Ge1 3.0785(6) 14_556
Sm2 Li 3.128(8) 14_456
Sm2 Li 3.128(8) 14_556
Sm2 Li 3.128(8) 5
Sm2 Li 3.128(8) 5_455
Sm2 Ge2 3.1433(9) 5
Sm2 Ge2 3.1433(8) 5_455
Ge1 Ge1 2.4696(14) 9
Ge1 Ge1 2.5055(15) 10_556
Ge1 Li 2.552(12) 10_556
Ge1 Sm2 3.0785(6) 5_545
Ge1 Sm2 3.0785(6) 5_445
Ge1 Sm1 3.0839(6) 13_455
Ge1 Sm1 3.0839(6) 13
Ge1 Sm1 3.2861(7) 5_445
Ge1 Sm1 3.2861(7) 5_545
Ge2 Li 2.585(6) 6_454
Ge2 Li 2.585(6) 6_554
Ge2 Li 2.585(6) 13_556
Ge2 Li 2.585(6) 13_456
Ge2 Li 2.702(11) 10_556
Ge2 Li 2.702(11) .
Ge2 Sm2 3.1433(8) 5_445
Ge2 Sm2 3.1433(8) 5_545
Li Li 2.54(2) 10_557
Li Ge1 2.552(12) 10_556
Li Ge2 2.585(6) 13_556
Li Ge2 2.585(6) 13_456
Li Sm2 3.070(12) 9_566
Li Sm2 3.128(8) 5_445
Li Sm2 3.128(8) 5_545
Li Li 3.205(17) 13_556
Li Li 3.205(17) 13_456
Li Sm1 3.609(9) 13_456
Li Sm1 3.609(9) 13_556
